data_9007300
loop_
_publ_author_name
'Schofield, P. F.'
'Knight, K. S.'
'van der Houwen, J. A. M.'
'Valsami-Jones E'

_publ_section_title
;
 The role of hydrogen bonding in the thermal expansion and dehydration
 of brushite, di-calcium phosphate dihydrate
 Sample: T = 175 K
;
_journal_name_full 'Physics and Chemistry of Minerals'
_journal_page_first 606
_journal_page_last 624
_journal_paper_doi 10.1007/s00269-004-0419-6
_journal_volume 31
_journal_year 2004
_chemical_formula_sum 'Ca D5 O6 P'
_chemical_name_mineral 'Brushite (deuterated)'
_space_group_IT_number 9
_symmetry_space_group_name_Hall 'I -2ya'
_symmetry_space_group_name_H-M 'I 1 a 1'
_cell_angle_alpha 90
_cell_angle_beta 116.414
_cell_angle_gamma 90
_cell_formula_units_Z 4
_cell_length_a 5.8040
_cell_length_b 15.1361
_cell_length_c 6.2006
_cell_volume 487.855
_diffrn_ambient_temperature 175
_exptl_crystal_density_diffrn 2.411
_cod_original_formula_sum 'Ca P O6 D5'
_cod_database_code 9007300

loop_
_symmetry_equiv_pos_as_xyz
x,y,z
1/2+x,1/2+y,1/2+z
1/2+x,-y,z
+x,1/2-y,1/2+z

loop_
_atom_site_label
_atom_site_fract_x
_atom_site_fract_y
_atom_site_fract_z
_atom_site_U_iso_or_equiv
_atom_site_type_symbol
_atom_site_attached_hydrogens
Ca 0.50000 0.32850 0.25000 0.00610 Ca 0
P -0.00960 0.32260 0.72840 0.00110 P 0
OD1 -0.01030 0.36780 -0.03710 0.00660 O 0
O2 0.25520 0.28180 0.82210 0.00530 O 0
O3 -0.06220 0.39340 0.54120 0.00630 O 0
O4 0.77860 0.25300 0.63490 0.00330 O 0
OD2O1 0.36530 0.42560 0.48410 0.00880 O 0
OD2O2 0.52630 0.44580 0.01490 0.01580 O 0
D1 -0.09770 0.33030 0.03390 0.01950 D 0
D2 0.38500 0.48900 0.49180 0.01690 D 0
D3 0.20610 0.41180 0.48450 0.02120 D 0
D4 0.51400 0.51050 0.01810 0.03020 D 0
D5 0.50240 0.43280 0.85840 0.03500 D 0

loop_
_cod_changelog_entry_id
_cod_changelog_entry_author
_cod_changelog_entry_date
_cod_changelog_entry_text
1
;cod-tools version 3.8.0
Id: cif_guess_AMCSD_atom_types 9581 2023-05-17 12:35:41Z saulius
;
2023-05-23T09:19:46+03:00
;Derived atom types and hydrogen counts
from atom names that follow the AMCSD naming convention
(Wat == water, O-H == hydroxyl).
;

_database_code_amcsd 0008893
